data_7051464
_journal_name_full 'New Journal of Chemistry'
_journal_paper_doi 10.1039/a903679b
_journal_year 1999
_chemical_formula_sum 'C28 H52 N P2 S2 Tc'
_chemical_formula_weight 626.77
_space_group_IT_number 15
_symmetry_cell_setting monoclinic
_symmetry_space_group_name_Hall '-C 2yc'
_symmetry_space_group_name_H-M 'C 1 2/c 1'
_cell_angle_alpha 90.00
_cell_angle_beta 95.32(8)
_cell_angle_gamma 90.00
_cell_formula_units_Z 4
_cell_length_a 10.528(9)
_cell_length_b 11.731(9)
_cell_length_c 24.25(1)
_cell_measurement_temperature 293(2)
_cell_volume 2982(4)
_diffrn_ambient_temperature 293(2)
_exptl_crystal_density_diffrn 1.396
_refine_ls_R_factor_obs 0.0779
_refine_ls_wR_factor_obs 0.2038
_cod_original_sg_symbol_H-M 'C 2/c'
_cod_database_code 7051464

loop_
_symmetry_equiv_pos_as_xyz
'x, y, z'
'-x, y, -z+1/2'
'x+1/2, y+1/2, z'
'-x+1/2, y+1/2, -z+1/2'
'-x, -y, -z'
'x, -y, z-1/2'
'-x+1/2, -y+1/2, -z'
'x+1/2, -y+1/2, z-1/2'

loop_
_atom_site_aniso_label
_atom_site_aniso_U_11
_atom_site_aniso_U_22
_atom_site_aniso_U_33
_atom_site_aniso_U_23
_atom_site_aniso_U_13
_atom_site_aniso_U_12
Tc 0.0264(13) 0.0291(14) 0.048(2) 0.000 0.0053(9) 0.000
Tc' 0.037(3) 0.051(3) 0.048(3) 0.000 0.000(2) 0.000

loop_
_atom_site_label
_atom_site_type_symbol
_atom_site_fract_x
_atom_site_fract_y
_atom_site_fract_z
_atom_site_U_iso_or_equiv
_atom_site_thermal_displace_type
_atom_site_occupancy
_atom_site_calc_flag
_atom_site_refinement_flags
_atom_site_disorder_group
Tc Tc 0.0000 0.1689(2) 0.2500 0.0344(9) Uani 0.67 d SP .
Tc' Tc 0.0000 0.0317(4) 0.2500 0.0458(13) Uani 0.33 d SP .
S1 S 0.1652(5) 0.0826(6) 0.2053(2) 0.050(2) Uiso 0.67 d P .
S1' S 0.1689(8) 0.1300(10) 0.2046(4) 0.029(3) Uiso 0.33 d P .
P1 P 0.1418(4) 0.1309(5) 0.3306(2) 0.0377(14) Uiso 0.67 d P .
P1' P 0.1438(9) 0.0667(12) 0.3298(4) 0.045(3) Uiso 0.33 d P .
N1' N 0.0000 -0.1072(48) 0.2500 0.091(17) Uiso 0.33 d SP .
N1 N 0.0000 0.3091(24) 0.2500 0.092(9) Uiso 0.67 d SP .
C1' C 0.3036(38) 0.0667(41) 0.3094(18) 0.052(12) Uiso 0.33 d P .
C1 C 0.3034(20) 0.1227(20) 0.3068(9) 0.052(6) Uiso 0.67 d P .
C2 C 0.3056(21) 0.0617(22) 0.2538(10) 0.073(6) Uiso 0.67 d P .
C2' C 0.3120(29) 0.1377(29) 0.2564(14) 0.031(8) Uiso 0.33 d P .
C3 C 0.1108(18) -0.0011(17) 0.3687(8) 0.044(5) Uiso 0.67 d P .
C3' C 0.1536(48) -0.0415(44) 0.3842(22) 0.069(14) Uiso 0.33 d P .
C4 C 0.1111(19) -0.1058(17) 0.3306(9) 0.057(5) Uiso 0.67 d P .
C4' C 0.1770(52) -0.1603(47) 0.3569(24) 0.094(16) Uiso 0.33 d P .
C5 C 0.0722(23) -0.2127(21) 0.3625(11) 0.082(7) Uiso 0.67 d P .
C5' C 0.1767(55) -0.2485(52) 0.4022(27) 0.074(19) Uiso 0.33 d P .
C6 C 0.1612(34) -0.2257(31) 0.4200(16) 0.094(12) Uiso 0.67 d P .
C6' C 0.0724(42) -0.2573(37) 0.4340(19) 0.066(12) Uiso 0.33 d P .
C7 C 0.1497(27) -0.1238(22) 0.4534(11) 0.091(8) Uiso 0.67 d P .
C7' C 0.0521(43) -0.1276(36) 0.4572(18) 0.067(12) Uiso 0.33 d P .
C8 C 0.1975(20) -0.0161(18) 0.4238(9) 0.063(6) Uiso 0.67 d P .
C8' C 0.0342(42) -0.0389(39) 0.4110(19) 0.075(13) Uiso 0.33 d P .
C9 C 0.1545(21) 0.2364(18) 0.3846(10) 0.048(6) Uiso 0.67 d P .
C9' C 0.1129(45) 0.1999(44) 0.3660(22) 0.069(14) Uiso 0.33 d P .
C10 C 0.0296(18) 0.2475(16) 0.4106(8) 0.056(5) Uiso 0.67 d P .
C10' C 0.2121(35) 0.2095(31) 0.4181(16) 0.047(10) Uiso 0.33 d P .
C11 C 0.0450(20) 0.3347(18) 0.4594(9) 0.069(6) Uiso 0.67 d P .
C11' C 0.1724(65) 0.3197(57) 0.4567(30) 0.134(23) Uiso 0.33 d P .
C12 C 0.0848(23) 0.4527(21) 0.4369(11) 0.084(7) Uiso 0.67 d P .
C12' C 0.2302(47) 0.4261(39) 0.4167(19) 0.050(14) Uiso 0.33 d P .
C13 C 0.1820(33) 0.4438(28) 0.4097(14) 0.093(12) Uiso 0.67 d P .
C13' C 0.0841(45) 0.4026(41) 0.3582(21) 0.082(14) Uiso 0.33 d P .
C14 C 0.1955(20) 0.3545(17) 0.3618(9) 0.062(6) Uiso 0.67 d P .
C14' C 0.1129(39) 0.3114(36) 0.3294(18) 0.064(11) Uiso 0.33 d P .

loop_
_geom_bond_atom_site_label_1
_geom_bond_atom_site_label_2
_geom_bond_distance
_geom_bond_site_symmetry_2
_geom_bond_publ_flag
Tc Tc' 1.609(5) . ?
Tc N1 1.64(3) . ?
Tc S1' 2.223(9) 2 ?
Tc S1' 2.223(9) . ?
Tc S1 2.362(6) 2 ?
Tc S1 2.362(6) . ?
Tc P1 2.389(5) . ?
Tc P1 2.389(5) 2 ?
Tc P1' 2.633(11) . ?
Tc P1' 2.633(11) 2 ?
Tc' N1' 1.63(6) . ?
Tc' S1 2.216(6) 2 ?
Tc' S1 2.216(6) . ?
Tc' P1' 2.380(10) . ?
Tc' P1' 2.380(10) 2 ?
Tc' S1' 2.463(10) 2 ?
Tc' S1' 2.463(10) . ?
Tc' P1 2.619(6) . ?
Tc' P1 2.619(6) 2 ?
S1 S1' 0.558(10) . ?
S1 C2 1.82(2) . ?
S1 C2' 2.00(3) . ?
S1' C2' 1.87(3) . ?
S1' C2 1.95(2) . ?
P1 P1' 0.753(11) . ?
P1 C9' 1.24(5) . ?
P1 C9 1.80(2) . ?
P1 C3 1.85(2) . ?
P1 C1 1.85(2) . ?
P1 C1' 1.97(4) . ?
P1 C14' 2.14(4) . ?
P1 C10' 2.37(4) . ?
P1' C3 1.30(2) . ?
P1' C1' 1.80(4) . ?
P1' C3' 1.83(5) . ?
P1' C9' 1.84(5) . ?
P1' C1 1.93(2) . ?
P1' C4 2.05(2) . ?
C1' C1 0.66(4) . ?
C1' C2 1.35(5) . ?
C1' C2' 1.54(6) . ?
C1 C2' 1.25(4) . ?
C1 C2 1.47(3) . ?
C2 C2' 0.90(3) . ?
C3 C3' 0.73(5) . ?
C3 C8' 1.43(5) . ?
C3 C4 1.54(3) . ?
C3 C8 1.56(3) . ?
C3 C4' 2.02(6) . ?
C3' C8 1.07(5) . ?
C3' C8' 1.47(6) . ?
C3' C4 1.53(5) . ?
C3' C4' 1.57(7) . ?
C3' C7 1.94(6) . ?
C4 C4' 1.10(5) . ?
C4 C5 1.55(3) . ?
C4' C5 1.28(5) . ?
C4' C5' 1.51(8) . ?
C4' C6 1.73(7) . ?
C5 C5' 1.45(6) . ?
C5 C6 1.61(4) . ?
C5 C6' 1.81(5) . ?
C5' C6 0.55(7) . ?
C5' C6' 1.40(8) . ?
C5' C7 1.96(7) . ?
C6 C6' 1.09(5) . ?
C6 C7 1.46(4) . ?
C6 C7' 1.91(6) . ?
C6' C7' 1.64(6) . ?
C6' C7 1.81(5) . ?
C7 C7' 1.04(4) . ?
C7 C8 1.56(3) . ?
C7 C8' 1.82(5) . ?
C7' C8' 1.53(6) . ?
C8 C8' 1.74(5) . ?
C9 C9' 0.74(5) . ?
C9 C10' 1.02(4) . ?
C9 C10 1.51(3) . ?
C9 C14 1.57(3) . ?
C9 C14' 1.63(5) . ?
C9 C11' 2.00(7) . ?
C9' C10 1.56(5) . ?
C9' C10' 1.57(6) . ?
C9' C14' 1.58(6) . ?
C9' C14 2.02(5) . ?
C10 C11 1.56(3) . ?
C10 C10' 1.96(4) . ?
C10 C11' 1.98(7) . ?
C10' C11' 1.67(7) . ?
C11 C11' 1.36(7) . ?
C11 C12 1.56(3) . ?
C11' C12' 1.73(8) . ?
C11' C12 1.85(7) . ?
C11' C13 1.86(7) . ?
C12 C13 1.27(4) . ?
C12 C12' 1.68(5) . ?
C12 C13' 2.00(5) . ?
C12' C13 0.56(5) . ?
C12' C14 1.59(5) . ?
C12' C13' 2.01(7) . ?
C13 C14 1.58(4) . ?
C13 C13' 1.62(6) . ?
C13' C14 1.30(5) . ?
C13' C14' 1.33(6) . ?
C14 C14' 1.23(4) . ?
